data_7121598
loop_
_publ_author_name
'Ohara, Yuki'
'Hinokimoto, Akira'
'Chen, Wenqian'
'Kitao, Takashi'
'Nishiyama, Yusuke'
'Hong, You-Lee'
'Kitagawa, Susumu'
'Horike, Satoshi'

_publ_section_title
;
 Formation of coordination polymer glass by mechanical milling: dependence
 on metal ions and molecular doping for H<sup>+</sup> conductivity.
;
_journal_issue 50
_journal_name_full 'Chemical communications (Cambridge, England)'
_journal_page_first 6859
_journal_page_last 6862
_journal_paper_doi 10.1039/c8cc02399a
_journal_volume 54
_journal_year 2018
_chemical_formula_moiety 'C2 H5 Co0.5 N3 O4 P'
_chemical_formula_sum 'C2 H5 Co0.5 N3 O4 P'
_chemical_formula_weight 195.52
_chemical_name_systematic CoTz
_space_group_crystal_system orthorhombic
_space_group_IT_number 60
_space_group_name_Hall '-P 2n 2ab'
_space_group_name_H-M_alt 'P b c n'
_symmetry_space_group_name_Hall '-P 2n 2ab'
_symmetry_space_group_name_H-M 'P b c n'
_atom_sites_solution_hydrogens geom
_atom_sites_solution_primary dual
_audit_creation_date 2018-03-19
_audit_creation_method
;
Olex2 1.2
(compiled 2017.08.10 svn.r3458 for OlexSys, GUI svn.r5381)
;
_audit_update_record
;
2018-03-19 deposited with the CCDC.
2018-04-30 downloaded from the CCDC.
;
_cell_angle_alpha 90
_cell_angle_beta 90
_cell_angle_gamma 90
_cell_formula_units_Z 8
_cell_length_a 8.477(3)
_cell_length_b 9.531(3)
_cell_length_c 15.479(5)
_cell_measurement_reflns_used 3710
_cell_measurement_temperature 223.15
_cell_measurement_theta_max 27.4623
_cell_measurement_theta_min 3.2162
_cell_volume 1250.6(7)
_computing_cell_refinement 'CrystalClear (Rigaku Inc., 2008)'
_computing_data_collection 'CrystalClear (Rigaku Inc., 2008)'
_computing_data_reduction 'CrystalClear (Rigaku Inc., 2008)'
_computing_molecular_graphics 'Olex2 (Dolomanov et al., 2009)'
_computing_publication_material 'Olex2 (Dolomanov et al., 2009)'
_computing_structure_refinement 'ShelXL (Sheldrick, 2015)'
_computing_structure_solution 'ShelXT (Sheldrick, 2015)'
_diffrn_ambient_temperature 223.15
_diffrn_detector_area_resol_mean 28.5714
_diffrn_measured_fraction_theta_full 0.984
_diffrn_measured_fraction_theta_max 0.987
_diffrn_measurement_device_type 'Saturn724+ (4x4 bin mode)'
_diffrn_measurement_method dtprofit.ref
_diffrn_radiation_type MoK\a
_diffrn_radiation_wavelength 0.71075
_diffrn_reflns_av_R_equivalents 0.0337
_diffrn_reflns_av_unetI/netI 0.0182
_diffrn_reflns_Laue_measured_fraction_full 0.984
_diffrn_reflns_Laue_measured_fraction_max 0.987
_diffrn_reflns_limit_h_max 11
_diffrn_reflns_limit_h_min -11
_diffrn_reflns_limit_k_max 12
_diffrn_reflns_limit_k_min -10
_diffrn_reflns_limit_l_max 14
_diffrn_reflns_limit_l_min -20
_diffrn_reflns_number 8989
_diffrn_reflns_point_group_measured_fraction_full 0.984
_diffrn_reflns_point_group_measured_fraction_max 0.987
_diffrn_reflns_theta_full 25.242
_diffrn_reflns_theta_max 27.492
_diffrn_reflns_theta_min 3.216
_diffrn_source_current 40.0000
_diffrn_source_power 2.0000
_diffrn_source_voltage 50.0000
_exptl_absorpt_coefficient_mu 1.682
_exptl_absorpt_correction_T_max 1.0000
_exptl_absorpt_correction_T_min 0.9302
_exptl_absorpt_correction_type multi-scan
_exptl_crystal_colour orange
_exptl_crystal_colour_primary orange
_exptl_crystal_density_diffrn 2.077
_exptl_crystal_description prism
_exptl_crystal_F_000 788
_exptl_crystal_size_max 0.2
_exptl_crystal_size_mid 0.2
_exptl_crystal_size_min 0.2
_refine_diff_density_max 0.314
_refine_diff_density_min -0.358
_refine_diff_density_rms 0.068
_refine_ls_extinction_method none
_refine_ls_goodness_of_fit_ref 1.085
_refine_ls_hydrogen_treatment constr
_refine_ls_matrix_type full
_refine_ls_number_parameters 135
_refine_ls_number_reflns 1421
_refine_ls_number_restraints 198
_refine_ls_restrained_S_all 1.038
_refine_ls_R_factor_all 0.0271
_refine_ls_R_factor_gt 0.0256
_refine_ls_shift/su_max 0.001
_refine_ls_shift/su_mean 0.000
_refine_ls_structure_factor_coef Fsqd
_refine_ls_weighting_details 'w=1/[\s^2^(Fo^2^)+(0.0373P)^2^+0.9725P] where P=(Fo^2^+2Fc^2^)/3'
_refine_ls_weighting_scheme calc
_refine_ls_wR_factor_gt 0.0669
_refine_ls_wR_factor_ref 0.0681
_reflns_Friedel_coverage 0.000
_reflns_number_gt 1359
_reflns_number_total 1421
_reflns_threshold_expression 'I > 2\s(I)'
_cod_data_source_file c8cc02399a2.cif
_cod_data_source_block CoTz
_cod_depositor_comments 'Adding full bibliography for 7121595--7121598.cif.'
_cod_original_cell_volume 1250.7(7)
_cod_original_formula_sum 'C2 H5 Co0.50 N3 O4 P'
_cod_database_code 7121598
_shelx_shelxl_version_number 2018/1
_shelx_space_group_comment
;
The symmetry employed for this shelxl refinement is uniquely defined
by the following loop, which should always be used as a source of
symmetry information in preference to the above space-group names.
They are only intended as comments.
;
_shelx_estimated_absorpt_t_max 0.730
_shelx_estimated_absorpt_t_min 0.730
_olex2_refinement_description
;
1. Fixed Uiso
 At 1.2 times of:
  All C(H) groups, All C(H,H) groups, All N(H) groups
 At 1.5 times of:
  All O(H) groups
2. Restrained distances
 N1-C1 = C1-N3 = N3-C2 = C2-N2 = N2-N1
 1.34 with sigma of 0.02
 N3A-C1 = C1-N1A = N1A-N2A = N2A-C2A = C2A-N3A
 1.34 with sigma of 0.02
 N1-N3 = C1-C2 = N3-N2 = C2-N1 = N2-C1
 2.2 with sigma of 0.04
 N3A-N1A = C1-N2A = N1A-C2A = N2A-N3A = C2A-C1
 2.2 with sigma of 0.04
3. Restrained planarity
 N1, N3, N2, C1, C2
 with sigma of 0.01
 N3A, N1A, C2A, C1, N2A
 with sigma of 0.01
4. Uiso/Uaniso restraints and constraints
N1 \\sim N3 \\sim N2 \\sim C1 \\sim C2 \\sim N3A \\sim N1A \\sim C2A \\sim C1
\\sim N2A: within 2A with sigma of 0.001 and sigma for terminal atoms of 0.002
Uanis(N1) \\sim Ueq, Uanis(N3) \\sim Ueq, Uanis(N2) \\sim Ueq, Uanis(C1) \\sim
Ueq, Uanis(C2) \\sim Ueq, Uanis(N3A) \\sim Ueq, Uanis(N1A) \\sim Ueq,
Uanis(C2A) \\sim Ueq, Uanis(C1) \\sim Ueq, Uanis(N2A) \\sim Ueq: with sigma of
0.001 and sigma for terminal atoms of 0.002
5. Others
 Sof(H1B)=Sof(N1A)=Sof(N2A)=Sof(H2AA)=Sof(C2A)=Sof(H2AB)=Sof(N3A)=1-FVAR(1)
 Sof(N3)=Sof(N1)=Sof(N2)=Sof(H2)=Sof(C2)=Sof(H2A)=Sof(H1A)=FVAR(1)
6.a Aromatic/amide H refined with riding coordinates:
 N2(H2), C2(H2A), C1(H1A), C1(H1B), N2A(H2AA), C2A(H2AB)
6.b Idealised tetrahedral OH refined as rotating group:
 O4(H4), O3(H3)
;
_olex2_submission_special_instructions 'No special instructions were received'

loop_
_space_group_symop_operation_xyz
'x, y, z'
'-x+1/2, -y+1/2, z+1/2'
'-x, y, -z+1/2'
'x+1/2, -y+1/2, -z'
'-x, -y, -z'
'x-1/2, y-1/2, -z-1/2'
'x, -y, z-1/2'
'-x-1/2, y-1/2, z'

loop_
_atom_site_label
_atom_site_type_symbol
_atom_site_fract_x
_atom_site_fract_y
_atom_site_fract_z
_atom_site_U_iso_or_equiv
_atom_site_adp_type
_atom_site_occupancy
_atom_site_site_symmetry_order
_atom_site_calc_flag
_atom_site_refinement_flags_posn
_atom_site_refinement_flags_adp
_atom_site_refinement_flags_occupancy
_atom_site_disorder_assembly
_atom_site_disorder_group
Co1 Co 0.500000 0.70899(3) 0.250000 0.00928(11) Uani 1 2 d S T P . .
P1 P 0.70135(5) 0.70228(4) 0.44519(3) 0.01141(13) Uani 1 1 d . . . . .
O2 O 0.81846(16) 0.82210(13) 0.44945(9) 0.0219(3) Uani 1 1 d . . . . .
O1 O 0.58098(15) 0.71490(13) 0.37540(8) 0.0193(3) Uani 1 1 d . . . . .
O4 O 0.80488(15) 0.56724(13) 0.43770(9) 0.0208(3) Uani 1 1 d . . . . .
H4 H 0.748027 0.496808 0.442686 0.031 Uiso 1 1 calc GR . . . .
O3 O 0.61781(16) 0.69403(17) 0.53537(9) 0.0277(3) Uani 1 1 d . . . . .
H3 H 0.522249 0.678837 0.528358 0.041 Uiso 1 1 calc GR . . . .
N3 N 0.1598(7) 0.3761(7) 0.2868(3) 0.0136(3) Uani 0.676(14) 1 d D U . A 1
N1 N 0.3298(6) 0.5553(5) 0.2856(3) 0.0131(3) Uani 0.676(14) 1 d D U . A 1
N2 N 0.2203(4) 0.5754(4) 0.3474(2) 0.0134(3) Uani 0.676(14) 1 d D U . A 1
H2 H 0.216652 0.647241 0.382057 0.016 Uiso 0.676(14) 1 calc R . . A 1
C2 C 0.1188(5) 0.4695(5) 0.3477(3) 0.0138(3) Uani 0.676(14) 1 d D U . A 1
H2A H 0.031475 0.461150 0.384753 0.017 Uiso 0.676(14) 1 calc R . . A 1
C1 C 0.2879(2) 0.43242(17) 0.25097(10) 0.0139(3) Uani 1 1 d D U . . .
H1A H 0.343612 0.389689 0.205536 0.017 Uiso 0.676(14) 1 calc R . . A 1
H1B H 0.333270 0.394192 0.200810 0.017 Uiso 0.324(14) 1 calc R . . A 2
N1A N 0.1605(14) 0.3751(13) 0.2924(7) 0.0137(3) Uani 0.324(14) 1 d D U . A 2
N2A N 0.1367(8) 0.4602(8) 0.3578(5) 0.0136(3) Uani 0.324(14) 1 d D U . A 2
H2AA H 0.062289 0.450488 0.396056 0.016 Uiso 0.324(14) 1 calc R . . A 2
C2A C 0.2426(10) 0.5633(9) 0.3574(6) 0.0132(3) Uani 0.324(14) 1 d D U . A 2
H2AB H 0.248594 0.635992 0.398318 0.016 Uiso 0.324(14) 1 calc R . . A 2
N3A N 0.3400(12) 0.5473(11) 0.2892(7) 0.0133(3) Uani 0.324(14) 1 d D U . A 2

loop_
_atom_site_aniso_label
_atom_site_aniso_U_11
_atom_site_aniso_U_22
_atom_site_aniso_U_33
_atom_site_aniso_U_23
_atom_site_aniso_U_13
_atom_site_aniso_U_12
Co1 0.00811(17) 0.00838(17) 0.01137(18) 0.000 -0.00070(10) 0.000
P1 0.0106(2) 0.0105(2) 0.0131(2) -0.00009(13) -0.00185(14) 0.00024(14)
O2 0.0178(6) 0.0127(6) 0.0353(8) 0.0011(5) -0.0092(5) -0.0029(5)
O1 0.0174(6) 0.0264(7) 0.0141(6) -0.0002(5) -0.0051(5) -0.0014(5)
O4 0.0155(6) 0.0101(6) 0.0368(8) -0.0003(5) 0.0019(5) 0.0007(5)
O3 0.0138(6) 0.0541(10) 0.0151(6) 0.0032(6) 0.0003(5) 0.0040(6)
N3 0.0133(5) 0.0133(5) 0.0143(5) -0.0005(5) -0.0003(4) -0.0013(4)
N1 0.0129(5) 0.0128(5) 0.0134(5) -0.0006(4) 0.0006(4) -0.0014(4)
N2 0.0135(5) 0.0132(5) 0.0135(5) -0.0010(4) 0.0005(4) -0.0010(4)
C2 0.0136(5) 0.0136(5) 0.0141(5) -0.0003(4) 0.0000(4) -0.0011(4)
C1 0.0138(5) 0.0135(5) 0.0145(5) -0.0009(4) 0.0004(4) -0.0012(4)
N1A 0.0134(5) 0.0134(5) 0.0142(6) -0.0003(5) -0.0002(5) -0.0012(5)
N2A 0.0135(5) 0.0135(5) 0.0139(5) -0.0003(5) -0.0001(5) -0.0009(5)
C2A 0.0132(6) 0.0131(5) 0.0134(5) -0.0006(5) 0.0002(5) -0.0009(5)
N3A 0.0132(6) 0.0131(6) 0.0136(5) -0.0006(5) 0.0005(5) -0.0012(5)

loop_
_atom_type_symbol
_atom_type_description
_atom_type_scat_dispersion_real
_atom_type_scat_dispersion_imag
_atom_type_scat_source
C C 0.0033 0.0016 'International Tables Vol C Tables 4.2.6.8 and 6.1.1.4'
H H 0.0000 0.0000 'International Tables Vol C Tables 4.2.6.8 and 6.1.1.4'
Co Co 0.3494 0.9721 'International Tables Vol C Tables 4.2.6.8 and 6.1.1.4'
N N 0.0061 0.0033 'International Tables Vol C Tables 4.2.6.8 and 6.1.1.4'
O O 0.0106 0.0060 'International Tables Vol C Tables 4.2.6.8 and 6.1.1.4'
P P 0.1023 0.0942 'International Tables Vol C Tables 4.2.6.8 and 6.1.1.4'

loop_
_geom_angle_atom_site_label_1
_geom_angle_atom_site_label_2
_geom_angle_atom_site_label_3
_geom_angle
_geom_angle_site_symmetry_1
_geom_angle_site_symmetry_3
O1 Co1 O1 176.87(7) 3_655 .
O1 Co1 N3 86.58(16) . 8_665
O1 Co1 N3 91.11(15) . 6_666
O1 Co1 N3 91.11(15) 3_655 8_665
O1 Co1 N3 86.58(16) 3_655 6_666
O1 Co1 N1 92.11(12) 3_655 .
O1 Co1 N1 92.11(12) . 3_655
O1 Co1 N1 90.05(12) 3_655 3_655
O1 Co1 N1 90.05(12) . .
O1 Co1 N3A 87.9(3) 3_655 3_655
O1 Co1 N3A 87.9(3) . .
O1 Co1 N3A 94.4(3) 3_655 .
O1 Co1 N3A 94.4(3) . 3_655
N3 Co1 N3 85.4(2) 6_666 8_665
N1 Co1 N3 175.96(16) . 6_666
N1 Co1 N3 90.80(18) 3_655 6_666
N1 Co1 N3 175.96(16) 3_655 8_665
N1 Co1 N3 90.80(18) . 8_665
N1 Co1 N1 93.0(3) . 3_655
N1 Co1 N3A 3.4(3) 3_655 3_655
N1 Co1 N3A 90.43(19) . 3_655
N3A Co1 N3A 87.9(6) 3_655 .
O2 P1 O4 104.85(8) . .
O2 P1 O3 107.17(8) . .
O1 P1 O2 114.79(8) . .
O1 P1 O4 113.41(8) . .
O1 P1 O3 109.89(8) . .
O4 P1 O3 106.17(8) . .
P1 O1 Co1 155.34(9) . .
P1 O4 H4 109.5 . .
P1 O3 H3 109.5 . .
C2 N3 Co1 120.7(4) . 6_556
C1 N3 Co1 134.1(4) . 6_556
C1 N3 C2 103.6(5) . .
N2 N1 Co1 123.5(3) . .
C1 N1 Co1 132.8(4) . .
C1 N1 N2 103.1(4) . .
N1 N2 H2 125.1 . .
C2 N2 N1 109.9(4) . .
C2 N2 H2 125.1 . .
N3 C2 H2A 125.2 . .
N2 C2 N3 109.6(4) . .
N2 C2 H2A 125.2 . .
N3 C1 N1 113.8(4) . .
N3 C1 H1A 123.1 . .
N1 C1 H1A 123.1 . .
N1A C1 H1B 123.7 . .
N3A C1 H1B 123.7 . .
N3A C1 N1A 112.6(8) . .
C1 N1A Co1 129.7(8) . 6_556
N2A N1A C1 103.6(10) . .
N1A N2A H2AA 124.8 . .
N1A N2A C2A 110.4(8) . .
C2A N2A H2AA 124.8 . .
N2A C2A H2AB 125.3 . .
N2A C2A N3A 109.5(8) . .
N3A C2A H2AB 125.3 . .
C1 N3A Co1 132.9(8) . .
C1 N3A C2A 103.9(8) . .
C2A N3A Co1 121.9(7) . .

loop_
_geom_bond_atom_site_label_1
_geom_bond_atom_site_label_2
_geom_bond_distance
_geom_bond_site_symmetry_2
Co1 O1 2.0597(14) 3_655
Co1 O1 2.0597(14) .
Co1 N3 2.167(7) 6_666
Co1 N3 2.167(7) 8_665
Co1 N1 2.129(6) .
Co1 N1 2.129(6) 3_655
Co1 N3A 2.141(12) .
Co1 N3A 2.141(12) 3_655
P1 O2 1.5146(14) .
P1 O1 1.4908(13) .
P1 O4 1.5621(13) .
P1 O3 1.5673(15) .
O4 H4 0.8300 .
O3 H3 0.8300 .
N3 C2 1.342(6) .
N3 C1 1.332(7) .
N1 N2 1.347(6) .
N1 C1 1.336(6) .
N2 H2 0.8700 .
N2 C2 1.327(5) .
C2 H2A 0.9400 .
C1 H1A 0.9400 .
C1 H1B 0.9400 .
C1 N1A 1.370(13) .
C1 N3A 1.321(12) .
N1A N2A 1.313(13) .
N2A H2AA 0.8700 .
N2A C2A 1.331(10) .
C2A H2AB 0.9400 .
C2A N3A 1.348(12) .
